data_7716045
loop_
_publ_author_name
'Romero, Nuria'
'Chavagnan, Thierry'
'Roisnel, Thierry'
'Welle, Alexandre'
'Kirillov, Evgueni'
'Carpentier, Jean-Fran&#xe7;ois'

_publ_section_title
;
 Dinuclear group IV metal complexes based on a
 bis(indenyl)-(<i>E</i>/<i>Z</i>)-stilbene platform: a potential prototype
 of "photoswitchable" catalysts for olefin polymerization.
;
_journal_issue 22
_journal_name_full 'Dalton transactions (Cambridge, England : 2003)'
_journal_page_first 9452
_journal_page_last 9466
_journal_paper_doi 10.1039/d4dt00498a
_journal_volume 53
_journal_year 2024
_chemical_compound_source 'synthesis as described'
_chemical_formula_moiety 'C54 H56 Cl4 Zr2'
_chemical_formula_sum 'C54 H56 Cl4 Zr2'
_chemical_formula_weight 1029.22
_space_group_crystal_system monoclinic
_space_group_IT_number 14
_space_group_name_Hall '-P 2yn'
_space_group_name_H-M_alt 'P 1 21/n 1'
_atom_sites_solution_hydrogens geom
_audit_update_record
;
2024-02-19 deposited with the CCDC.	2024-05-13 downloaded from the CCDC.
;
_cell_angle_alpha 90
_cell_angle_beta 92.514(3)
_cell_angle_gamma 90
_cell_formula_units_Z 4
_cell_length_a 9.0237(12)
_cell_length_b 13.1611(14)
_cell_length_c 39.397(4)
_cell_measurement_reflns_used 9906
_cell_measurement_temperature 150(2)
_cell_measurement_theta_max 27.47
_cell_measurement_theta_min 2.58
_cell_measurement_wavelength 0.71073
_cell_volume 4674.4(9)
_computing_cell_refinement 'APEX3 (Bruker, 2015)'
_computing_data_collection 'Bruker APEX3 (Bruker, 2015)'
_computing_data_reduction 'SAINT (Bruker, 2014)'
_computing_molecular_graphics
;
   'SXGRAPH (L. Farrugia, 1999), Mercury (CSD, 2020)'
;
_computing_publication_material 'CRYSCALC (T. Roisnel, local program, ver. 2024)'
_computing_structure_refinement 'SHELXL-2019_2 (Sheldrick, 2019)'
_computing_structure_solution 'SIR2004 (Burla., 2005)'
_diffrn_ambient_temperature 150(2)
_diffrn_detector '(CMOS) PHOTON 100'
_diffrn_detector_area_resol_mean 7.39
_diffrn_measured_fraction_theta_full 0.976
_diffrn_measured_fraction_theta_max 0.960
_diffrn_measurement_device_type 'D8 VENTURE Bruker AXS'
_diffrn_measurement_method 'rotation images'
_diffrn_orient_matrix_UB_11 0.0415162
_diffrn_orient_matrix_UB_12 -0.0368596
_diffrn_orient_matrix_UB_13 0.0204795
_diffrn_orient_matrix_UB_21 0.0382506
_diffrn_orient_matrix_UB_22 -0.0545774
_diffrn_orient_matrix_UB_23 -0.0149541
_diffrn_orient_matrix_UB_31 0.0954845
_diffrn_orient_matrix_UB_32 0.0378898
_diffrn_orient_matrix_UB_33 -0.0016176
_diffrn_radiation_monochromator 'multilayer monochromator'
_diffrn_radiation_probe x-ray
_diffrn_radiation_source 'Incoatec microfocus sealed tube'
_diffrn_radiation_type MoK\a
_diffrn_radiation_wavelength 0.71073
_diffrn_reflns_av_R_equivalents 0.0525
_diffrn_reflns_av_unetI/netI 0.0714
_diffrn_reflns_limit_h_max 8
_diffrn_reflns_limit_h_min -11
_diffrn_reflns_limit_k_max 17
_diffrn_reflns_limit_k_min -16
_diffrn_reflns_limit_l_max 38
_diffrn_reflns_limit_l_min -51
_diffrn_reflns_number 25050
_diffrn_reflns_theta_full 25.000
_diffrn_reflns_theta_max 27.504
_diffrn_reflns_theta_min 2.192
_diffrn_source_current 1.0
_diffrn_source_power 50.0
_diffrn_source_voltage 50.0
_exptl_absorpt_coefficient_mu 0.711
_exptl_absorpt_correction_T_max 0.945
_exptl_absorpt_correction_T_min 0.788
_exptl_absorpt_correction_type multi-scan
_exptl_absorpt_process_details
;
  [Sheldrick, G.M. (2014). SADABS Bruker AXS Inc., Madison, Wisconsin, USA]
;
_exptl_crystal_colour yellow
_exptl_crystal_density_diffrn 1.463
_exptl_crystal_description plate
_exptl_crystal_F_000 2112
_exptl_crystal_size_max 0.200
_exptl_crystal_size_mid 0.180
_exptl_crystal_size_min 0.080
_refine_diff_density_max 2.194
_refine_diff_density_min -2.630
_refine_diff_density_rms 0.215
_refine_ls_extinction_method none
_refine_ls_goodness_of_fit_ref 1.081
_refine_ls_hydrogen_treatment constr
_refine_ls_matrix_type full
_refine_ls_number_parameters 392
_refine_ls_number_reflns 10377
_refine_ls_number_restraints 0
_refine_ls_restrained_S_all 1.081
_refine_ls_R_factor_all 0.1154
_refine_ls_R_factor_gt 0.1098
_refine_ls_shift/su_max 0.016
_refine_ls_shift/su_mean 0.000
_refine_ls_structure_factor_coef Fsqd
_refine_ls_weighting_details 'w=1/[\s^2^(Fo^2^)+(0.1051P)^2^+126.4650P] where P=(Fo^2^+2Fc^2^)/3'
_refine_ls_weighting_scheme calc
_refine_ls_wR_factor_gt 0.2868
_refine_ls_wR_factor_ref 0.2907
_reflns_number_gt 9653
_reflns_number_total 10377
_reflns_threshold_expression >2sigma(I)
_cod_data_source_file d4dt00498a2.cif
_cod_data_source_block TC1042
_cod_depositor_comments 'Adding full bibliography for 7716039--7716046.cif.'
_cod_original_sg_symbol_H-M 'P 21/n'
_cod_database_code 7716045

loop_
_space_group_symop_operation_xyz
'x, y, z'
'-x+1/2, y+1/2, -z+1/2'
'-x, -y, -z'
'x-1/2, -y-1/2, z-1/2'

loop_
_atom_site_label
_atom_site_type_symbol
_atom_site_fract_x
_atom_site_fract_y
_atom_site_fract_z
_atom_site_U_iso_or_equiv
_atom_site_adp_type
_atom_site_occupancy
_atom_site_site_symmetry_order
_atom_site_calc_flag
_atom_site_refinement_flags_posn
_atom_site_refinement_flags_adp
_atom_site_refinement_flags_occupancy
_atom_site_disorder_assembly
_atom_site_disorder_group
Zr1 Zr -0.15814(11) 0.30285(8) 0.10249(3) 0.0143(2) Uani 1 1 d . . . . .
Cl1 Cl -0.4064(3) 0.3551(3) 0.11654(7) 0.0245(6) Uani 1 1 d . . . . .
Cl2 Cl -0.0640(4) 0.4756(2) 0.09633(8) 0.0254(6) Uani 1 1 d . . . . .
Zr2 Zr 0.07861(12) 0.29455(8) 0.39161(3) 0.0159(2) Uani 1 1 d . . . . .
Cl3 Cl -0.1783(3) 0.3522(2) 0.38940(7) 0.0232(6) Uani 1 1 d . . . . .
Cl4 Cl 0.1989(4) 0.4598(2) 0.38921(7) 0.0253(6) Uani 1 1 d . . . . .
C1 C -0.0486(15) 0.2354(10) 0.0495(3) 0.024(3) Uani 1 1 d . . . . .
C2 C -0.1431(16) 0.3153(9) 0.0381(3) 0.023(3) Uani 1 1 d . . . . .
C3 C -0.2918(14) 0.2867(10) 0.0441(3) 0.021(2) Uani 1 1 d . . . . .
C4 C -0.2883(15) 0.1889(8) 0.0585(3) 0.020(2) Uani 1 1 d . . . . .
C5 C -0.1414(15) 0.1559(10) 0.0610(3) 0.021(2) Uani 1 1 d . . . . .
C6 C 0.1174(16) 0.2289(10) 0.0453(3) 0.0285(13) Uani 1 1 d . . . . .
H6A H 0.162207 0.295813 0.049516 0.043 Uiso 1 1 calc R U . . .
H6B H 0.136595 0.207103 0.022103 0.043 Uiso 1 1 calc R U . . .
H6C H 0.160681 0.179679 0.061533 0.043 Uiso 1 1 calc R U . . .
C7 C -0.0984(17) 0.4081(10) 0.0198(3) 0.0285(13) Uani 1 1 d . . . . .
H7A H 0.008048 0.419942 0.023982 0.043 Uiso 1 1 calc R U . . .
H7B H -0.154163 0.466560 0.027808 0.043 Uiso 1 1 calc R U . . .
H7C H -0.119499 0.398999 -0.004673 0.043 Uiso 1 1 calc R U . . .
C8 C -0.4252(16) 0.3479(10) 0.0330(3) 0.0285(13) Uani 1 1 d . . . . .
H8A H -0.413153 0.417941 0.041051 0.043 Uiso 1 1 calc R U . . .
H8B H -0.514040 0.318144 0.042412 0.043 Uiso 1 1 calc R U . . .
H8C H -0.435749 0.347602 0.008095 0.043 Uiso 1 1 calc R U . . .
C9 C -0.4234(16) 0.1299(10) 0.0672(3) 0.0285(13) Uani 1 1 d . . . . .
H9A H -0.393693 0.062677 0.075774 0.043 Uiso 1 1 calc R U . . .
H9B H -0.488597 0.121999 0.046790 0.043 Uiso 1 1 calc R U . . .
H9C H -0.476446 0.166258 0.084644 0.043 Uiso 1 1 calc R U . . .
C10 C -0.0927(16) 0.0481(10) 0.0675(3) 0.0285(13) Uani 1 1 d . . . . .
H10A H -0.176071 0.008532 0.075597 0.043 Uiso 1 1 calc R U . . .
H10B H -0.010946 0.047235 0.084686 0.043 Uiso 1 1 calc R U . . .
H10C H -0.059356 0.018261 0.046336 0.043 Uiso 1 1 calc R U . . .
C11 C 0.0166(16) 0.1877(10) 0.1327(3) 0.0261(9) Uani 1 1 d . . . . .
H11 H 0.065272 0.141977 0.118165 0.031 Uiso 1 1 calc R U . . .
C12 C 0.0696(16) 0.2843(10) 0.1431(3) 0.0261(9) Uani 1 1 d . . . . .
C13 C 0.2140(15) 0.3273(10) 0.1346(3) 0.0261(9) Uani 1 1 d . . . . .
H13A H 0.293389 0.292869 0.147924 0.039 Uiso 1 1 calc R U . . .
H13B H 0.215781 0.400079 0.139936 0.039 Uiso 1 1 calc R U . . .
H13C H 0.229040 0.317715 0.110341 0.039 Uiso 1 1 calc R U . . .
C14 C -0.0422(16) 0.3302(10) 0.1624(3) 0.0261(9) Uani 1 1 d . . . . .
H14 H -0.038884 0.398112 0.170517 0.031 Uiso 1 1 calc R U . . .
C15 C -0.1580(16) 0.2616(10) 0.1677(3) 0.0261(9) Uani 1 1 d . . . . .
C16 C -0.1272(16) 0.1699(10) 0.1481(3) 0.0261(9) Uani 1 1 d . . . . .
C17 C -0.2261(16) 0.0892(10) 0.1466(3) 0.0261(9) Uani 1 1 d . . . . .
H17 H -0.205898 0.030631 0.133536 0.031 Uiso 1 1 calc R U . . .
C18 C -0.3534(16) 0.0950(11) 0.1643(3) 0.0261(9) Uani 1 1 d . . . . .
H18 H -0.423144 0.040858 0.163210 0.031 Uiso 1 1 calc R U . . .
C19 C -0.3803(16) 0.1826(10) 0.1843(3) 0.0261(9) Uani 1 1 d . . . . .
H19 H -0.469506 0.184926 0.196179 0.031 Uiso 1 1 calc R U . . .
C20 C -0.2851(16) 0.2642(10) 0.1875(3) 0.0261(9) Uani 1 1 d . . . . .
C21 C -0.3148(15) 0.3500(12) 0.2102(3) 0.0309(12) Uani 1 1 d . . . . .
C22 C -0.4508(16) 0.3981(12) 0.2079(3) 0.0309(12) Uani 1 1 d . . . . .
H22 H -0.522662 0.376045 0.191180 0.037 Uiso 1 1 calc R U . . .
C23 C -0.4864(16) 0.4784(12) 0.2294(3) 0.0309(12) Uani 1 1 d . . . . .
H23 H -0.578570 0.512815 0.226360 0.037 Uiso 1 1 calc R U . . .
C24 C -0.3843(16) 0.5075(12) 0.2555(3) 0.0309(12) Uani 1 1 d . . . . .
H24 H -0.407937 0.560116 0.270880 0.037 Uiso 1 1 calc R U . . .
C25 C -0.2464(16) 0.4575(12) 0.2586(3) 0.0309(12) Uani 1 1 d . . . . .
H25 H -0.176556 0.476729 0.276192 0.037 Uiso 1 1 calc R U . . .
C26 C -0.2108(16) 0.3791(12) 0.2358(3) 0.0309(12) Uani 1 1 d . . . . .
C27 C -0.0747(15) 0.3192(11) 0.2416(3) 0.028(3) Uani 1 1 d . . . . .
H27 H -0.081124 0.249981 0.234849 0.033 Uiso 1 1 calc R U . . .
C28 C 0.0612(15) 0.3496(10) 0.2554(3) 0.023(3) Uani 1 1 d . . . . .
H28 H 0.130213 0.296136 0.259725 0.028 Uiso 1 1 calc R U . . .
C29 C 0.1154(15) 0.4499(11) 0.2645(3) 0.0278(11) Uani 1 1 d . . . . .
C30 C 0.0846(15) 0.5332(11) 0.2441(3) 0.0278(11) Uani 1 1 d . . . . .
H30 H 0.019038 0.526002 0.224713 0.033 Uiso 1 1 calc R U . . .
C31 C 0.1473(15) 0.6266(11) 0.2514(3) 0.0278(11) Uani 1 1 d . . . . .
H31 H 0.130403 0.682029 0.236249 0.033 Uiso 1 1 calc R U . . .
C32 C 0.2357(15) 0.6393(11) 0.2810(3) 0.0278(11) Uani 1 1 d . . . . .
H32 H 0.274083 0.704418 0.286942 0.033 Uiso 1 1 calc R U . . .
C33 C 0.2673(15) 0.5550(11) 0.3018(3) 0.0278(11) Uani 1 1 d . . . . .
H33 H 0.328503 0.563754 0.321813 0.033 Uiso 1 1 calc R U . . .
C34 C 0.2121(15) 0.4600(11) 0.2940(3) 0.0278(11) Uani 1 1 d . . . . .
C35 C 0.2610(14) 0.3711(12) 0.3148(3) 0.029(3) Uani 1 1 d . . . . .
C36 C 0.1699(14) 0.2983(11) 0.3286(3) 0.023(2) Uani 1 1 d . . . . .
C37 C 0.2354(16) 0.2107(12) 0.3473(3) 0.032(3) Uani 1 1 d . . . . .
C38 C 0.1151(16) 0.1427(11) 0.3553(3) 0.028(3) Uani 1 1 d . . . . .
H38 H 0.124075 0.080518 0.367458 0.033 Uiso 1 1 calc R U . . .
C39 C -0.0155(15) 0.1853(10) 0.3418(3) 0.026(3) Uani 1 1 d . . . . .
C40 C -0.1653(17) 0.1349(12) 0.3411(3) 0.034(3) Uani 1 1 d . . . . .
H40A H -0.155119 0.065717 0.350146 0.052 Uiso 1 1 calc R U . . .
H40B H -0.206087 0.132132 0.317669 0.052 Uiso 1 1 calc R U . . .
H40C H -0.232190 0.173912 0.355083 0.052 Uiso 1 1 calc R U . . .
C41 C 0.0137(13) 0.2821(9) 0.3277(3) 0.017(2) Uani 1 1 d . . . . .
H41 H -0.059136 0.328547 0.319075 0.020 Uiso 1 1 calc R U . . .
C42 C 0.3924(19) 0.2046(16) 0.3539(4) 0.046(4) Uani 1 1 d . . . . .
H42 H 0.434978 0.149905 0.366645 0.055 Uiso 1 1 calc R U . . .
C43 C 0.4771(17) 0.2771(14) 0.3417(4) 0.041(4) Uani 1 1 d . . . . .
H43 H 0.581546 0.272868 0.345614 0.049 Uiso 1 1 calc R U . . .
C44 C 0.4154(16) 0.3641(12) 0.3222(4) 0.034(3) Uani 1 1 d . . . . .
H44 H 0.479647 0.415704 0.314577 0.041 Uiso 1 1 calc R U . . .
C51 C 0.2497(14) 0.2434(9) 0.4406(3) 0.0205(11) Uani 1 1 d . . . . .
C52 C 0.1513(14) 0.1599(9) 0.4338(3) 0.0205(11) Uani 1 1 d . . . . .
C53 C 0.0059(14) 0.1918(9) 0.4415(3) 0.0205(11) Uani 1 1 d . . . . .
C54 C 0.0174(13) 0.2932(10) 0.4544(3) 0.0205(11) Uani 1 1 d . . . . .
C55 C 0.1696(14) 0.3218(9) 0.4544(3) 0.0205(11) Uani 1 1 d . . . . .
C56 C 0.4150(15) 0.2434(12) 0.4393(3) 0.031(3) Uani 1 1 d . . . . .
H56A H 0.445412 0.292081 0.422112 0.046 Uiso 1 1 calc R U . . .
H56B H 0.449299 0.175276 0.433406 0.046 Uiso 1 1 calc R U . . .
H56C H 0.458677 0.262948 0.461566 0.046 Uiso 1 1 calc R U . . .
C57 C 0.1956(15) 0.0520(10) 0.4276(4) 0.027(3) Uani 1 1 d . . . . .
H57A H 0.217225 0.018086 0.449395 0.041 Uiso 1 1 calc R U . . .
H57B H 0.284169 0.050801 0.414068 0.041 Uiso 1 1 calc R U . . .
H57C H 0.114329 0.016509 0.415264 0.041 Uiso 1 1 calc R U . . .
C58 C -0.1325(15) 0.1293(10) 0.4398(4) 0.029(3) Uani 1 1 d . . . . .
H58A H -0.121428 0.073285 0.423735 0.043 Uiso 1 1 calc R U . . .
H58B H -0.216706 0.171892 0.432244 0.043 Uiso 1 1 calc R U . . .
H58C H -0.150219 0.101707 0.462388 0.043 Uiso 1 1 calc R U . . .
C59 C -0.1078(17) 0.3494(12) 0.4700(3) 0.033(3) Uani 1 1 d . . . . .
H59A H -0.113873 0.329144 0.493832 0.049 Uiso 1 1 calc R U . . .
H59B H -0.201336 0.332922 0.457628 0.049 Uiso 1 1 calc R U . . .
H59C H -0.089801 0.422692 0.468715 0.049 Uiso 1 1 calc R U . . .
C60 C 0.2299(17) 0.4173(10) 0.4699(3) 0.029(3) Uani 1 1 d . . . . .
H60A H 0.259182 0.405050 0.493797 0.044 Uiso 1 1 calc R U . . .
H60B H 0.153625 0.470295 0.468414 0.044 Uiso 1 1 calc R U . . .
H60C H 0.316544 0.439317 0.457676 0.044 Uiso 1 1 calc R U . . .

loop_
_atom_site_aniso_label
_atom_site_aniso_U_11
_atom_site_aniso_U_22
_atom_site_aniso_U_33
_atom_site_aniso_U_23
_atom_site_aniso_U_13
_atom_site_aniso_U_12
Zr1 0.0107(4) 0.0167(5) 0.0154(5) -0.0013(4) -0.0008(4) -0.0007(4)
Cl1 0.0142(13) 0.0398(16) 0.0196(12) 0.0001(11) 0.0020(10) 0.0055(13)
Cl2 0.0283(15) 0.0192(13) 0.0282(14) -0.0011(11) -0.0025(13) -0.0014(12)
Zr2 0.0167(5) 0.0129(4) 0.0178(5) 0.0004(4) -0.0020(4) 0.0006(4)
Cl3 0.0220(14) 0.0236(13) 0.0236(13) -0.0006(11) -0.0049(11) 0.0069(11)
Cl4 0.0357(17) 0.0182(12) 0.0218(13) 0.0009(10) -0.0006(12) -0.0079(12)
C1 0.024(7) 0.029(6) 0.020(5) 0.003(5) 0.011(5) -0.007(5)
C2 0.033(7) 0.020(6) 0.018(5) -0.003(4) 0.009(5) -0.009(5)
C3 0.026(6) 0.026(6) 0.011(4) -0.006(4) -0.005(4) 0.001(5)
C4 0.034(7) 0.009(5) 0.019(5) -0.004(4) 0.001(5) -0.004(5)
C5 0.027(6) 0.023(6) 0.013(5) 0.000(4) 0.000(5) 0.003(5)
C6 0.032(3) 0.027(3) 0.027(3) -0.002(2) -0.001(2) -0.001(3)
C7 0.032(3) 0.027(3) 0.027(3) -0.002(2) -0.001(2) -0.001(3)
C8 0.032(3) 0.027(3) 0.027(3) -0.002(2) -0.001(2) -0.001(3)
C9 0.032(3) 0.027(3) 0.027(3) -0.002(2) -0.001(2) -0.001(3)
C10 0.032(3) 0.027(3) 0.027(3) -0.002(2) -0.001(2) -0.001(3)
C11 0.030(2) 0.031(2) 0.0168(16) 0.0022(15) -0.0044(15) -0.0099(19)
C12 0.030(2) 0.031(2) 0.0168(16) 0.0022(15) -0.0044(15) -0.0099(19)
C13 0.030(2) 0.031(2) 0.0168(16) 0.0022(15) -0.0044(15) -0.0099(19)
C14 0.030(2) 0.031(2) 0.0168(16) 0.0022(15) -0.0044(15) -0.0099(19)
C15 0.030(2) 0.031(2) 0.0168(16) 0.0022(15) -0.0044(15) -0.0099(19)
C16 0.030(2) 0.031(2) 0.0168(16) 0.0022(15) -0.0044(15) -0.0099(19)
C17 0.030(2) 0.031(2) 0.0168(16) 0.0022(15) -0.0044(15) -0.0099(19)
C18 0.030(2) 0.031(2) 0.0168(16) 0.0022(15) -0.0044(15) -0.0099(19)
C19 0.030(2) 0.031(2) 0.0168(16) 0.0022(15) -0.0044(15) -0.0099(19)
C20 0.030(2) 0.031(2) 0.0168(16) 0.0022(15) -0.0044(15) -0.0099(19)
C21 0.022(3) 0.046(3) 0.026(2) -0.001(2) 0.006(2) 0.001(3)
C22 0.022(3) 0.046(3) 0.026(2) -0.001(2) 0.006(2) 0.001(3)
C23 0.022(3) 0.046(3) 0.026(2) -0.001(2) 0.006(2) 0.001(3)
C24 0.022(3) 0.046(3) 0.026(2) -0.001(2) 0.006(2) 0.001(3)
C25 0.022(3) 0.046(3) 0.026(2) -0.001(2) 0.006(2) 0.001(3)
C26 0.022(3) 0.046(3) 0.026(2) -0.001(2) 0.006(2) 0.001(3)
C27 0.032(7) 0.032(7) 0.018(5) -0.003(5) -0.008(5) -0.011(5)
C28 0.026(6) 0.032(6) 0.012(5) -0.004(5) -0.005(5) 0.013(5)
C29 0.025(3) 0.035(3) 0.024(2) -0.005(2) 0.005(2) -0.010(2)
C30 0.025(3) 0.035(3) 0.024(2) -0.005(2) 0.005(2) -0.010(2)
C31 0.025(3) 0.035(3) 0.024(2) -0.005(2) 0.005(2) -0.010(2)
C32 0.025(3) 0.035(3) 0.024(2) -0.005(2) 0.005(2) -0.010(2)
C33 0.025(3) 0.035(3) 0.024(2) -0.005(2) 0.005(2) -0.010(2)
C34 0.025(3) 0.035(3) 0.024(2) -0.005(2) 0.005(2) -0.010(2)
C35 0.011(6) 0.051(9) 0.026(6) 0.003(6) 0.000(5) 0.010(6)
C36 0.019(6) 0.030(6) 0.020(5) 0.000(5) -0.006(4) -0.003(5)
C37 0.025(7) 0.044(8) 0.027(6) -0.003(6) -0.002(5) 0.024(7)
C38 0.035(8) 0.024(6) 0.024(6) 0.000(5) 0.002(5) 0.002(6)
C39 0.025(6) 0.028(7) 0.024(6) -0.001(5) -0.006(5) -0.008(6)
C40 0.037(8) 0.041(8) 0.025(6) 0.003(6) 0.007(6) -0.014(7)
C41 0.018(6) 0.017(5) 0.015(5) 0.000(4) -0.003(4) 0.000(4)
C42 0.034(8) 0.076(12) 0.027(7) 0.002(7) 0.006(6) 0.029(10)
C43 0.022(7) 0.065(11) 0.033(7) -0.009(7) -0.016(6) 0.012(8)
C44 0.019(7) 0.045(8) 0.038(7) 0.001(6) -0.008(6) 0.007(6)
C51 0.019(3) 0.021(3) 0.022(2) 0.006(2) 0.001(2) -0.004(2)
C52 0.019(3) 0.021(3) 0.022(2) 0.006(2) 0.001(2) -0.004(2)
C53 0.019(3) 0.021(3) 0.022(2) 0.006(2) 0.001(2) -0.004(2)
C54 0.019(3) 0.021(3) 0.022(2) 0.006(2) 0.001(2) -0.004(2)
C55 0.019(3) 0.021(3) 0.022(2) 0.006(2) 0.001(2) -0.004(2)
C56 0.018(6) 0.046(8) 0.028(6) 0.002(6) -0.008(5) 0.011(6)
C57 0.020(6) 0.024(6) 0.038(7) -0.002(5) 0.001(5) 0.009(5)
C58 0.024(7) 0.024(6) 0.037(7) 0.013(5) -0.005(5) -0.004(5)
C59 0.040(8) 0.045(8) 0.014(5) -0.006(5) 0.012(5) 0.002(7)
C60 0.041(8) 0.026(6) 0.020(6) 0.004(5) -0.004(5) -0.013(6)

loop_
_atom_type_symbol
_atom_type_description
_atom_type_scat_dispersion_real
_atom_type_scat_dispersion_imag
_atom_type_scat_source
C C 0.0033 0.0016 'International Tables Vol C Tables 4.2.6.8 and 6.1.1.4'
H H 0.0000 0.0000 'International Tables Vol C Tables 4.2.6.8 and 6.1.1.4'
Cl Cl 0.1484 0.1585 'International Tables Vol C Tables 4.2.6.8 and 6.1.1.4'
Zr Zr -2.9673 0.5597 'International Tables Vol C Tables 4.2.6.8 and 6.1.1.4'

loop_
_geom_angle_atom_site_label_1
_geom_angle_atom_site_label_2
_geom_angle_atom_site_label_3
_geom_angle
_geom_angle_site_symmetry_1
_geom_angle_site_symmetry_3
_geom_angle_publ_flag
Cl1 Zr1 Cl2 95.00(12) . . ?
Cl1 Zr1 C11 130.0(3) . . ?
Cl2 Zr1 C11 113.8(3) . . ?
Cl1 Zr1 C1 133.6(3) . . ?
Cl2 Zr1 C1 95.5(3) . . ?
C11 Zr1 C1 85.2(4) . . ?
Cl1 Zr1 C16 96.2(3) . . ?
Cl2 Zr1 C16 133.6(3) . . ?
C11 Zr1 C16 34.5(4) . . ?
C1 Zr1 C16 108.2(4) . . ?
Cl1 Zr1 C4 85.4(3) . . ?
Cl2 Zr1 C4 129.4(3) . . ?
C11 Zr1 C4 103.5(4) . . ?
C1 Zr1 C4 53.9(4) . . ?
C16 Zr1 C4 96.3(4) . . ?
Cl1 Zr1 C5 116.3(3) . . ?
Cl2 Zr1 C5 127.9(3) . . ?
C11 Zr1 C5 77.7(4) . . ?
C1 Zr1 C5 32.8(4) . . ?
C16 Zr1 C5 85.5(4) . . ?
C4 Zr1 C5 31.9(4) . . ?
Cl1 Zr1 C2 107.3(3) . . ?
Cl2 Zr1 C2 78.9(3) . . ?
C11 Zr1 C2 117.4(4) . . ?
C1 Zr1 C2 32.4(4) . . ?
C16 Zr1 C2 138.3(4) . . ?
C4 Zr1 C2 53.4(4) . . ?
C5 Zr1 C2 53.3(4) . . ?
Cl1 Zr1 C3 79.9(3) . . ?
Cl2 Zr1 C3 98.1(3) . . ?
C11 Zr1 C3 130.6(4) . . ?
C1 Zr1 C3 53.9(4) . . ?
C16 Zr1 C3 128.2(4) . . ?
C4 Zr1 C3 32.0(4) . . ?
C5 Zr1 C3 53.0(4) . . ?
C2 Zr1 C3 32.4(4) . . ?
Cl1 Zr1 C12 127.4(3) . . ?
Cl2 Zr1 C12 83.0(3) . . ?
C11 Zr1 C12 32.6(4) . . ?
C1 Zr1 C12 98.7(4) . . ?
C16 Zr1 C12 55.0(4) . . ?
C4 Zr1 C12 134.8(4) . . ?
C5 Zr1 C12 105.1(4) . . ?
C2 Zr1 C12 123.5(4) . . ?
C3 Zr1 C12 152.6(4) . . ?
Cl1 Zr1 C14 95.4(3) . . ?
Cl2 Zr1 C14 80.3(3) . . ?
C11 Zr1 C14 54.1(4) . . ?
C1 Zr1 C14 130.9(5) . . ?
C16 Zr1 C14 54.0(4) . . ?
C4 Zr1 C14 150.3(4) . . ?
C5 Zr1 C14 131.7(4) . . ?
C2 Zr1 C14 150.3(4) . . ?
C3 Zr1 C14 174.9(4) . . ?
C12 Zr1 C14 32.2(5) . . ?
Cl1 Zr1 C15 78.3(3) . . ?
Cl2 Zr1 C15 107.7(3) . . ?
C11 Zr1 C15 55.0(4) . . ?
C1 Zr1 C15 139.2(4) . . ?
C16 Zr1 C15 33.0(4) . . ?
C4 Zr1 C15 121.7(4) . . ?
C5 Zr1 C15 118.3(4) . . ?
C2 Zr1 C15 171.2(4) . . ?
C3 Zr1 C15 147.4(4) . . ?
C12 Zr1 C15 53.3(4) . . ?
C14 Zr1 C15 31.4(4) . . ?
Cl4 Zr2 Cl3 98.36(11) . . ?
Cl4 Zr2 C38 128.6(3) . . ?
Cl3 Zr2 C38 112.3(3) . . ?
Cl4 Zr2 C53 130.4(3) . . ?
Cl3 Zr2 C53 85.1(3) . . ?
C38 Zr2 C53 93.6(4) . . ?
Cl4 Zr2 C52 123.7(3) . . ?
Cl3 Zr2 C52 117.8(3) . . ?
C38 Zr2 C52 77.0(4) . . ?
C53 Zr2 C52 33.1(4) . . ?
Cl4 Zr2 C51 90.5(3) . . ?
Cl3 Zr2 C51 131.6(3) . . ?
C38 Zr2 C51 97.7(4) . . ?
C53 Zr2 C51 54.8(4) . . ?
C52 Zr2 C51 33.2(4) . . ?
Cl4 Zr2 C37 95.7(4) . . ?
Cl3 Zr2 C37 131.8(3) . . ?
C38 Zr2 C37 33.5(5) . . ?
C53 Zr2 C37 118.5(5) . . ?
C52 Zr2 C37 90.6(4) . . ?
C51 Zr2 C37 93.9(4) . . ?
Cl4 Zr2 C39 127.5(3) . . ?
Cl3 Zr2 C39 82.2(3) . . ?
C38 Zr2 C39 32.0(5) . . ?
C53 Zr2 C39 102.1(4) . . ?
C52 Zr2 C39 100.4(4) . . ?
C51 Zr2 C39 127.8(4) . . ?
C37 Zr2 C39 53.4(5) . . ?
Cl4 Zr2 C54 99.2(3) . . ?
Cl3 Zr2 C54 77.9(3) . . ?
C38 Zr2 C54 126.2(4) . . ?
C53 Zr2 C54 32.8(4) . . ?
C52 Zr2 C54 54.1(4) . . ?
C51 Zr2 C54 53.6(4) . . ?
C37 Zr2 C54 144.1(4) . . ?
C39 Zr2 C54 131.4(4) . . ?
Cl4 Zr2 C41 95.9(3) . . ?
Cl3 Zr2 C41 79.0(3) . . ?
C38 Zr2 C41 54.2(4) . . ?
C53 Zr2 C41 132.9(4) . . ?
C52 Zr2 C41 130.5(4) . . ?
C51 Zr2 C41 147.5(4) . . ?
C37 Zr2 C41 53.8(4) . . ?
C39 Zr2 C41 32.2(4) . . ?
C54 Zr2 C41 154.0(4) . . ?
Cl4 Zr2 C55 77.9(3) . . ?
Cl3 Zr2 C55 104.6(3) . . ?
C38 Zr2 C55 127.9(4) . . ?
C53 Zr2 C55 53.7(4) . . ?
C52 Zr2 C55 53.2(4) . . ?
C51 Zr2 C55 31.4(4) . . ?
C37 Zr2 C55 123.4(4) . . ?
C39 Zr2 C55 153.1(4) . . ?
C54 Zr2 C55 32.1(4) . . ?
C41 Zr2 C55 173.2(4) . . ?
Cl4 Zr2 C36 77.8(3) . . ?
Cl3 Zr2 C36 107.2(3) . . ?
C38 Zr2 C36 54.7(4) . . ?
C53 Zr2 C36 148.3(4) . . ?
C52 Zr2 C36 123.6(4) . . ?
C51 Zr2 C36 121.2(4) . . ?
C37 Zr2 C36 33.0(4) . . ?
C39 Zr2 C36 52.9(4) . . ?
C54 Zr2 C36 174.3(4) . . ?
C41 Zr2 C36 31.7(4) . . ?
C55 Zr2 C36 142.3(4) . . ?
C2 C1 C5 107.0(11) . . ?
C2 C1 C6 126.3(11) . . ?
C5 C1 C6 126.1(12) . . ?
C2 C1 Zr1 75.3(7) . . ?
C5 C1 Zr1 74.7(7) . . ?
C6 C1 Zr1 122.5(9) . . ?
C1 C2 C3 108.1(11) . . ?
C1 C2 C7 126.4(12) . . ?
C3 C2 C7 125.2(13) . . ?
C1 C2 Zr1 72.3(7) . . ?
C3 C2 Zr1 74.1(6) . . ?
C7 C2 Zr1 124.4(8) . . ?
C4 C3 C2 107.7(11) . . ?
C4 C3 C8 127.9(12) . . ?
C2 C3 C8 124.1(12) . . ?
C4 C3 Zr1 73.3(6) . . ?
C2 C3 Zr1 73.5(7) . . ?
C8 C3 Zr1 124.1(8) . . ?
C5 C4 C3 108.6(11) . . ?
C5 C4 C9 127.1(11) . . ?
C3 C4 C9 124.2(12) . . ?
C5 C4 Zr1 74.1(7) . . ?
C3 C4 Zr1 74.7(6) . . ?
C9 C4 Zr1 120.5(8) . . ?
C4 C5 C1 108.5(11) . . ?
C4 C5 C10 125.2(12) . . ?
C1 C5 C10 125.0(12) . . ?
C4 C5 Zr1 74.0(7) . . ?
C1 C5 Zr1 72.5(7) . . ?
C10 C5 Zr1 129.5(8) . . ?
C1 C6 H6A 109.5 . . ?
C1 C6 H6B 109.5 . . ?
H6A C6 H6B 109.5 . . ?
C1 C6 H6C 109.5 . . ?
H6A C6 H6C 109.5 . . ?
H6B C6 H6C 109.5 . . ?
C2 C7 H7A 109.5 . . ?
C2 C7 H7B 109.5 . . ?
H7A C7 H7B 109.5 . . ?
C2 C7 H7C 109.5 . . ?
H7A C7 H7C 109.5 . . ?
H7B C7 H7C 109.5 . . ?
C3 C8 H8A 109.5 . . ?
C3 C8 H8B 109.5 . . ?
H8A C8 H8B 109.5 . . ?
C3 C8 H8C 109.5 . . ?
H8A C8 H8C 109.5 . . ?
H8B C8 H8C 109.5 . . ?
C4 C9 H9A 109.5 . . ?
C4 C9 H9B 109.5 . . ?
H9A C9 H9B 109.5 . . ?
C4 C9 H9C 109.5 . . ?
H9A C9 H9C 109.5 . . ?
H9B C9 H9C 109.5 . . ?
C5 C10 H10A 109.5 . . ?
C5 C10 H10B 109.5 . . ?
H10A C10 H10B 109.5 . . ?
C5 C10 H10C 109.5 . . ?
H10A C10 H10C 109.5 . . ?
H10B C10 H10C 109.5 . . ?
C12 C11 C16 108.3(12) . . ?
C12 C11 Zr1 77.7(8) . . ?
C16 C11 Zr1 74.9(8) . . ?
C12 C11 H11 125.8 . . ?
C16 C11 H11 125.8 . . ?
Zr1 C11 H11 113.8 . . ?
C11 C12 C14 107.4(12) . . ?
C11 C12 C13 124.8(13) . . ?
C14 C12 C13 127.8(12) . . ?
C11 C12 Zr1 69.6(7) . . ?
C14 C12 Zr1 74.0(7) . . ?
C13 C12 Zr1 121.0(8) . . ?
C12 C13 H13A 109.5 . . ?
C12 C13 H13B 109.5 . . ?
H13A C13 H13B 109.5 . . ?
C12 C13 H13C 109.5 . . ?
H13A C13 H13C 109.5 . . ?
H13B C13 H13C 109.5 . . ?
C15 C14 C12 110.9(12) . . ?
C15 C14 Zr1 76.8(7) . . ?
C12 C14 Zr1 73.7(7) . . ?
C15 C14 H14 124.6 . . ?
C12 C14 H14 124.6 . . ?
Zr1 C14 H14 116.6 . . ?
C14 C15 C20 133.9(13) . . ?
C14 C15 C16 106.9(12) . . ?
C20 C15 C16 119.2(12) . . ?
C14 C15 Zr1 71.9(7) . . ?
C20 C15 Zr1 124.6(9) . . ?
C16 C15 Zr1 69.3(6) . . ?
C17 C16 C15 121.1(13) . . ?
C17 C16 C11 132.8(13) . . ?
C15 C16 C11 106.1(11) . . ?
C17 C16 Zr1 116.8(8) . . ?
C15 C16 Zr1 77.6(7) . . ?
C11 C16 Zr1 70.6(7) . . ?
C18 C17 C16 119.2(13) . . ?
C18 C17 H17 120.4 . . ?
C16 C17 H17 120.4 . . ?
C17 C18 C19 119.5(12) . . ?
C17 C18 H18 120.3 . . ?
C19 C18 H18 120.3 . . ?
C20 C19 C18 124.2(13) . . ?
C20 C19 H19 117.9 . . ?
C18 C19 H19 117.9 . . ?
C19 C20 C15 116.6(12) . . ?
C19 C20 C21 121.6(13) . . ?
C15 C20 C21 121.8(12) . . ?
C22 C21 C26 119.2(13) . . ?
C22 C21 C20 119.7(13) . . ?
C26 C21 C20 120.9(13) . . ?
C21 C22 C23 122.2(14) . . ?
C21 C22 H22 118.9 . . ?
C23 C22 H22 118.9 . . ?
C22 C23 C24 119.2(13) . . ?
C22 C23 H23 120.4 . . ?
C24 C23 H23 120.4 . . ?
C23 C24 C25 119.0(13) . . ?
C23 C24 H24 120.5 . . ?
C25 C24 H24 120.5 . . ?
C24 C25 C26 120.7(13) . . ?
C24 C25 H25 119.7 . . ?
C26 C25 H25 119.7 . . ?
C21 C26 C25 119.5(13) . . ?
C21 C26 C27 119.6(13) . . ?
C25 C26 C27 120.3(12) . . ?
C28 C27 C26 128.9(13) . . ?
C28 C27 H27 115.5 . . ?
C26 C27 H27 115.5 . . ?
C27 C28 C29 130.3(12) . . ?
C27 C28 H28 114.8 . . ?
C29 C28 H28 114.8 . . ?
C30 C29 C34 120.0(12) . . ?
C30 C29 C28 121.6(12) . . ?
C34 C29 C28 118.2(12) . . ?
C31 C30 C29 121.1(12) . . ?
C31 C30 H30 119.4 . . ?
C29 C30 H30 119.4 . . ?
C30 C31 C32 119.7(13) . . ?
C30 C31 H31 120.1 . . ?
C32 C31 H31 120.1 . . ?
C31 C32 C33 119.3(12) . . ?
C31 C32 H32 120.4 . . ?
C33 C32 H32 120.4 . . ?
C34 C33 C32 121.7(12) . . ?
C34 C33 H33 119.1 . . ?
C32 C33 H33 119.1 . . ?
C33 C34 C29 118.0(13) . . ?
C33 C34 C35 119.8(12) . . ?
C29 C34 C35 122.1(12) . . ?
C36 C35 C44 117.9(13) . . ?
C36 C35 C34 126.4(11) . . ?
C44 C35 C34 115.5(13) . . ?
C35 C36 C41 134.0(12) . . ?
C35 C36 C37 120.2(12) . . ?
C41 C36 C37 105.6(11) . . ?
C35 C36 Zr2 126.5(9) . . ?
C41 C36 Zr2 70.9(6) . . ?
C37 C36 Zr2 69.7(7) . . ?
C42 C37 C38 132.1(15) . . ?
C42 C37 C36 120.3(15) . . ?
C38 C37 C36 107.6(12) . . ?
C42 C37 Zr2 118.5(10) . . ?
C38 C37 Zr2 71.1(7) . . ?
C36 C37 Zr2 77.4(7) . . ?
C39 C38 C37 107.4(12) . . ?
C39 C38 Zr2 76.4(8) . . ?
C37 C38 Zr2 75.4(8) . . ?
C39 C38 H38 126.3 . . ?
C37 C38 H38 126.3 . . ?
Zr2 C38 H38 114.3 . . ?
C38 C39 C41 110.0(12) . . ?
C38 C39 C40 125.1(13) . . ?
C41 C39 C40 124.8(12) . . ?
C38 C39 Zr2 71.6(7) . . ?
C41 C39 Zr2 74.5(7) . . ?
C40 C39 Zr2 122.1(9) . . ?
C39 C40 H40A 109.5 . . ?
C39 C40 H40B 109.5 . . ?
H40A C40 H40B 109.5 . . ?
C39 C40 H40C 109.5 . . ?
H40A C40 H40C 109.5 . . ?
H40B C40 H40C 109.5 . . ?
C39 C41 C36 109.0(11) . . ?
C39 C41 Zr2 73.3(6) . . ?
C36 C41 Zr2 77.4(6) . . ?
C39 C41 H41 125.5 . . ?
C36 C41 H41 125.5 . . ?
Zr2 C41 H41 115.8 . . ?
C43 C42 C37 118.4(16) . . ?
C43 C42 H42 120.8 . . ?
C37 C42 H42 120.8 . . ?
C42 C43 C44 122.5(14) . . ?
C42 C43 H43 118.8 . . ?
C44 C43 H43 118.8 . . ?
C35 C44 C43 120.3(15) . . ?
C35 C44 H44 119.9 . . ?
C43 C44 H44 119.9 . . ?
C55 C51 C52 108.4(11) . . ?
C55 C51 C56 123.4(12) . . ?
C52 C51 C56 127.3(12) . . ?
C55 C51 Zr2 77.8(7) . . ?
C52 C51 Zr2 73.0(7) . . ?
C56 C51 Zr2 123.8(8) . . ?
C53 C52 C51 107.7(11) . . ?
C53 C52 C57 124.7(11) . . ?
C51 C52 C57 126.2(12) . . ?
C53 C52 Zr2 73.4(7) . . ?
C51 C52 Zr2 73.8(7) . . ?
C57 C52 Zr2 129.0(9) . . ?
C52 C53 C54 107.4(10) . . ?
C52 C53 C58 127.2(11) . . ?
C54 C53 C58 125.2(12) . . ?
C52 C53 Zr2 73.5(7) . . ?
C54 C53 Zr2 75.9(7) . . ?
C58 C53 Zr2 120.8(8) . . ?
C55 C54 C53 107.5(11) . . ?
C55 C54 C59 127.7(12) . . ?
C53 C54 C59 124.1(11) . . ?
C55 C54 Zr2 75.5(7) . . ?
C53 C54 Zr2 71.3(6) . . ?
C59 C54 Zr2 126.2(8) . . ?
C51 C55 C54 108.8(11) . . ?
C51 C55 C60 127.0(12) . . ?
C54 C55 C60 123.9(12) . . ?
C51 C55 Zr2 70.8(7) . . ?
C54 C55 Zr2 72.4(7) . . ?
C60 C55 Zr2 127.0(8) . . ?
C51 C56 H56A 109.5 . . ?
C51 C56 H56B 109.5 . . ?
H56A C56 H56B 109.5 . . ?
C51 C56 H56C 109.5 . . ?
H56A C56 H56C 109.5 . . ?
H56B C56 H56C 109.5 . . ?
C52 C57 H57A 109.5 . . ?
C52 C57 H57B 109.5 . . ?
H57A C57 H57B 109.5 . . ?
C52 C57 H57C 109.5 . . ?
H57A C57 H57C 109.5 . . ?
H57B C57 H57C 109.5 . . ?
C53 C58 H58A 109.5 . . ?
C53 C58 H58B 109.5 . . ?
H58A C58 H58B 109.5 . . ?
C53 C58 H58C 109.5 . . ?
H58A C58 H58C 109.5 . . ?
H58B C58 H58C 109.5 . . ?
C54 C59 H59A 109.5 . . ?
C54 C59 H59B 109.5 . . ?
H59A C59 H59B 109.5 . . ?
C54 C59 H59C 109.5 . . ?
H59A C59 H59C 109.5 . . ?
H59B C59 H59C 109.5 . . ?
C55 C60 H60A 109.5 . . ?
C55 C60 H60B 109.5 . . ?
H60A C60 H60B 109.5 . . ?
C55 C60 H60C 109.5 . . ?
H60A C60 H60C 109.5 . . ?
H60B C60 H60C 109.5 . . ?

loop_
_geom_bond_atom_site_label_1
_geom_bond_atom_site_label_2
_geom_bond_distance
_geom_bond_site_symmetry_2
_geom_bond_publ_flag
Zr1 Cl1 2.430(3) . ?
Zr1 Cl2 2.443(3) . ?
Zr1 C11 2.456(13) . ?
Zr1 C1 2.512(12) . ?
Zr1 C16 2.515(13) . ?
Zr1 C4 2.540(11) . ?
Zr1 C5 2.540(12) . ?
Zr1 C2 2.550(11) . ?
Zr1 C3 2.558(10) . ?
Zr1 C12 2.560(13) . ?
Zr1 C14 2.564(12) . ?
Zr1 C15 2.626(12) . ?
Zr2 Cl4 2.435(3) . ?
Zr2 Cl3 2.437(3) . ?
Zr2 C38 2.489(13) . ?
Zr2 C53 2.496(11) . ?
Zr2 C52 2.497(12) . ?
Zr2 C51 2.509(12) . ?
Zr2 C37 2.546(13) . ?
Zr2 C39 2.548(12) . ?
Zr2 C54 2.556(12) . ?
Zr2 C41 2.565(11) . ?
Zr2 C55 2.597(12) . ?
Zr2 C36 2.649(12) . ?
C1 C2 1.414(19) . ?
C1 C5 1.428(18) . ?
C1 C6 1.517(19) . ?
C2 C3 1.424(18) . ?
C2 C7 1.484(17) . ?
C3 C4 1.406(16) . ?
C3 C8 1.498(19) . ?
C4 C5 1.394(18) . ?
C4 C9 1.498(19) . ?
C5 C10 1.503(18) . ?
C6 H6A 0.9800 . ?
C6 H6B 0.9800 . ?
C6 H6C 0.9800 . ?
C7 H7A 0.9800 . ?
C7 H7B 0.9800 . ?
C7 H7C 0.9800 . ?
C8 H8A 0.9800 . ?
C8 H8B 0.9800 . ?
C8 H8C 0.9800 . ?
C9 H9A 0.9800 . ?
C9 H9B 0.9800 . ?
C9 H9C 0.9800 . ?
C10 H10A 0.9800 . ?
C10 H10B 0.9800 . ?
C10 H10C 0.9800 . ?
C11 C12 1.413(18) . ?
C11 C16 1.476(19) . ?
C11 H11 0.9500 . ?
C12 C14 1.42(2) . ?
C12 C13 1.473(19) . ?
C13 H13A 0.9800 . ?
C13 H13B 0.9800 . ?
C13 H13C 0.9800 . ?
C14 C15 1.404(19) . ?
C14 H14 0.9500 . ?
C15 C20 1.42(2) . ?
C15 C16 1.465(19) . ?
C16 C17 1.387(18) . ?
C17 C18 1.37(2) . ?
C17 H17 0.9500 . ?
C18 C19 1.423(19) . ?
C18 H18 0.9500 . ?
C19 C20 1.378(18) . ?
C19 H19 0.9500 . ?
C20 C21 1.47(2) . ?
C21 C22 1.38(2) . ?
C21 C26 1.40(2) . ?
C22 C23 1.40(2) . ?
C22 H22 0.9500 . ?
C23 C24 1.403(19) . ?
C23 H23 0.9500 . ?
C24 C25 1.41(2) . ?
C24 H24 0.9500 . ?
C25 C26 1.42(2) . ?
C25 H25 0.9500 . ?
C26 C27 1.47(2) . ?
C27 C28 1.379(18) . ?
C27 H27 0.9500 . ?
C28 C29 1.447(19) . ?
C28 H28 0.9500 . ?
C29 C30 1.38(2) . ?
C29 C34 1.428(18) . ?
C30 C31 1.378(19) . ?
C30 H30 0.9500 . ?
C31 C32 1.394(18) . ?
C31 H31 0.9500 . ?
C32 C33 1.40(2) . ?
C32 H32 0.9500 . ?
C33 C34 1.376(19) . ?
C33 H33 0.9500 . ?
C34 C35 1.49(2) . ?
C35 C36 1.389(19) . ?
C35 C44 1.414(17) . ?
C36 C41 1.425(16) . ?
C36 C37 1.477(18) . ?
C37 C42 1.43(2) . ?
C37 C38 1.45(2) . ?
C38 C39 1.390(19) . ?
C38 H38 0.9500 . ?
C39 C41 1.419(17) . ?
C39 C40 1.505(19) . ?
C40 H40A 0.9800 . ?
C40 H40B 0.9800 . ?
C40 H40C 0.9800 . ?
C41 H41 0.9500 . ?
C42 C43 1.33(3) . ?
C42 H42 0.9500 . ?
C43 C44 1.47(2) . ?
C43 H43 0.9500 . ?
C44 H44 0.9500 . ?
C51 C55 1.386(18) . ?
C51 C52 1.430(17) . ?
C51 C56 1.495(18) . ?
C52 C53 1.423(18) . ?
C52 C57 1.498(17) . ?
C53 C54 1.430(17) . ?
C53 C58 1.495(17) . ?
C54 C55 1.424(17) . ?
C54 C59 1.504(18) . ?
C55 C60 1.490(17) . ?
C56 H56A 0.9800 . ?
C56 H56B 0.9800 . ?
C56 H56C 0.9800 . ?
C57 H57A 0.9800 . ?
C57 H57B 0.9800 . ?
C57 H57C 0.9800 . ?
C58 H58A 0.9800 . ?
C58 H58B 0.9800 . ?
C58 H58C 0.9800 . ?
C59 H59A 0.9800 . ?
C59 H59B 0.9800 . ?
C59 H59C 0.9800 . ?
C60 H60A 0.9800 . ?
C60 H60B 0.9800 . ?
C60 H60C 0.9800 . ?

loop_
_geom_torsion_atom_site_label_1
_geom_torsion_atom_site_label_2
_geom_torsion_atom_site_label_3
_geom_torsion_atom_site_label_4
_geom_torsion
_geom_torsion_site_symmetry_1
_geom_torsion_site_symmetry_2
_geom_torsion_site_symmetry_3
_geom_torsion_site_symmetry_4
_geom_torsion_publ_flag
C5 C1 C2 C3 2.5(13) . . . . ?
C6 C1 C2 C3 174.3(12) . . . . ?
Zr1 C1 C2 C3 -66.0(8) . . . . ?
C5 C1 C2 C7 -171.3(11) . . . . ?
C6 C1 C2 C7 0(2) . . . . ?
Zr1 C1 C2 C7 120.1(12) . . . . ?
C5 C1 C2 Zr1 68.5(8) . . . . ?
C6 C1 C2 Zr1 -119.7(13) . . . . ?
C1 C2 C3 C4 -1.0(13) . . . . ?
C7 C2 C3 C4 172.9(11) . . . . ?
Zr1 C2 C3 C4 -65.8(7) . . . . ?
C1 C2 C3 C8 -174.8(11) . . . . ?
C7 C2 C3 C8 -0.8(18) . . . . ?
Zr1 C2 C3 C8 120.4(11) . . . . ?
C1 C2 C3 Zr1 64.8(9) . . . . ?
C7 C2 C3 Zr1 -121.2(12) . . . . ?
C2 C3 C4 C5 -0.9(12) . . . . ?
C8 C3 C4 C5 172.5(11) . . . . ?
Zr1 C3 C4 C5 -66.9(8) . . . . ?
C2 C3 C4 C9 -177.2(11) . . . . ?
C8 C3 C4 C9 -3.8(18) . . . . ?
Zr1 C3 C4 C9 116.8(11) . . . . ?
C2 C3 C4 Zr1 66.0(8) . . . . ?
C8 C3 C4 Zr1 -120.6(12) . . . . ?
C3 C4 C5 C1 2.5(13) . . . . ?
C9 C4 C5 C1 178.6(11) . . . . ?
Zr1 C4 C5 C1 -64.8(8) . . . . ?
C3 C4 C5 C10 -165.3(11) . . . . ?
C9 C4 C5 C10 10.8(19) . . . . ?
Zr1 C4 C5 C10 127.4(11) . . . . ?
C3 C4 C5 Zr1 67.3(8) . . . . ?
C9 C4 C5 Zr1 -116.5(12) . . . . ?
C2 C1 C5 C4 -3.1(13) . . . . ?
C6 C1 C5 C4 -174.9(11) . . . . ?
Zr1 C1 C5 C4 65.8(8) . . . . ?
C2 C1 C5 C10 164.7(11) . . . . ?
C6 C1 C5 C10 -7(2) . . . . ?
Zr1 C1 C5 C10 -126.3(11) . . . . ?
C2 C1 C5 Zr1 -68.9(8) . . . . ?
C6 C1 C5 Zr1 119.3(13) . . . . ?
C16 C11 C12 C14 -4.5(13) . . . . ?
Zr1 C11 C12 C14 64.9(9) . . . . ?
C16 C11 C12 C13 176.4(11) . . . . ?
Zr1 C11 C12 C13 -114.3(12) . . . . ?
C16 C11 C12 Zr1 -69.4(9) . . . . ?
C11 C12 C14 C15 6.5(14) . . . . ?
C13 C12 C14 C15 -174.4(12) . . . . ?
Zr1 C12 C14 C15 68.5(9) . . . . ?
C11 C12 C14 Zr1 -62.0(8) . . . . ?
C13 C12 C14 Zr1 117.1(13) . . . . ?
C12 C14 C15 C20 172.5(14) . . . . ?
Zr1 C14 C15 C20 -120.9(15) . . . . ?
C12 C14 C15 C16 -5.8(14) . . . . ?
Zr1 C14 C15 C16 60.8(8) . . . . ?
C12 C14 C15 Zr1 -66.6(9) . . . . ?
C14 C15 C16 C17 -176.5(12) . . . . ?
C20 C15 C16 C17 4.9(18) . . . . ?
Zr1 C15 C16 C17 -114.0(12) . . . . ?
C14 C15 C16 C11 2.8(13) . . . . ?
C20 C15 C16 C11 -175.8(11) . . . . ?
Zr1 C15 C16 C11 65.3(8) . . . . ?
C14 C15 C16 Zr1 -62.5(9) . . . . ?
C20 C15 C16 Zr1 119.0(11) . . . . ?
C12 C11 C16 C17 -179.7(13) . . . . ?
Zr1 C11 C16 C17 109.0(14) . . . . ?
C12 C11 C16 C15 1.0(13) . . . . ?
Zr1 C11 C16 C15 -70.2(8) . . . . ?
C12 C11 C16 Zr1 71.3(9) . . . . ?
C15 C16 C17 C18 -1.1(18) . . . . ?
C11 C16 C17 C18 179.7(13) . . . . ?
Zr1 C16 C17 C18 -92.6(12) . . . . ?
C16 C17 C18 C19 -1.2(18) . . . . ?
C17 C18 C19 C20 -0.3(19) . . . . ?
C18 C19 C20 C15 4.0(19) . . . . ?
C18 C19 C20 C21 -176.1(12) . . . . ?
C14 C15 C20 C19 175.8(14) . . . . ?
C16 C15 C20 C19 -6.1(18) . . . . ?
Zr1 C15 C20 C19 77.8(14) . . . . ?
C14 C15 C20 C21 -4(2) . . . . ?
C16 C15 C20 C21 174.1(12) . . . . ?
Zr1 C15 C20 C21 -102.0(13) . . . . ?
C19 C20 C21 C22 -51.9(19) . . . . ?
C15 C20 C21 C22 127.9(15) . . . . ?
C19 C20 C21 C26 123.7(15) . . . . ?
C15 C20 C21 C26 -56.5(19) . . . . ?
C26 C21 C22 C23 3(2) . . . . ?
C20 C21 C22 C23 178.5(13) . . . . ?
C21 C22 C23 C24 -4(2) . . . . ?
C22 C23 C24 C25 2(2) . . . . ?
C23 C24 C25 C26 0(2) . . . . ?
C22 C21 C26 C25 0(2) . . . . ?
C20 C21 C26 C25 -176.0(13) . . . . ?
C22 C21 C26 C27 171.4(13) . . . . ?
C20 C21 C26 C27 -4(2) . . . . ?
C24 C25 C26 C21 -1(2) . . . . ?
C24 C25 C26 C27 -172.7(13) . . . . ?
C21 C26 C27 C28 154.4(14) . . . . ?
C25 C26 C27 C28 -34(2) . . . . ?
C26 C27 C28 C29 -8(2) . . . . ?
C27 C28 C29 C30 -41(2) . . . . ?
C27 C28 C29 C34 144.0(14) . . . . ?
C34 C29 C30 C31 1(2) . . . . ?
C28 C29 C30 C31 -174.2(12) . . . . ?
C29 C30 C31 C32 -4(2) . . . . ?
C30 C31 C32 C33 4(2) . . . . ?
C31 C32 C33 C34 -1(2) . . . . ?
C32 C33 C34 C29 -3(2) . . . . ?
C32 C33 C34 C35 173.6(12) . . . . ?
C30 C29 C34 C33 3(2) . . . . ?
C28 C29 C34 C33 177.8(12) . . . . ?
C30 C29 C34 C35 -173.6(12) . . . . ?
C28 C29 C34 C35 1.6(19) . . . . ?
C33 C34 C35 C36 131.0(15) . . . . ?
C29 C34 C35 C36 -53(2) . . . . ?
C33 C34 C35 C44 -45.8(19) . . . . ?
C29 C34 C35 C44 130.3(15) . . . . ?
C44 C35 C36 C41 178.1(14) . . . . ?
C34 C35 C36 C41 1(2) . . . . ?
C44 C35 C36 C37 -6(2) . . . . ?
C34 C35 C36 C37 176.8(12) . . . . ?
C44 C35 C36 Zr2 79.6(16) . . . . ?
C34 C35 C36 Zr2 -97.2(14) . . . . ?
C35 C36 C37 C42 5(2) . . . . ?
C41 C36 C37 C42 -178.0(12) . . . . ?
Zr2 C36 C37 C42 -115.8(13) . . . . ?
C35 C36 C37 C38 -173.6(12) . . . . ?
C41 C36 C37 C38 3.0(14) . . . . ?
Zr2 C36 C37 C38 65.2(9) . . . . ?
C35 C36 C37 Zr2 121.2(12) . . . . ?
C41 C36 C37 Zr2 -62.2(8) . . . . ?
C42 C37 C38 C39 -178.0(15) . . . . ?
C36 C37 C38 C39 0.9(15) . . . . ?
Zr2 C37 C38 C39 70.3(9) . . . . ?
C42 C37 C38 Zr2 111.7(16) . . . . ?
C36 C37 C38 Zr2 -69.4(9) . . . . ?
C37 C38 C39 C41 -4.5(15) . . . . ?
Zr2 C38 C39 C41 65.2(9) . . . . ?
C37 C38 C39 C40 173.5(12) . . . . ?
Zr2 C38 C39 C40 -116.8(13) . . . . ?
C37 C38 C39 Zr2 -69.7(9) . . . . ?
C38 C39 C41 C36 6.6(14) . . . . ?
C40 C39 C41 C36 -171.4(12) . . . . ?
Zr2 C39 C41 C36 69.9(8) . . . . ?
C38 C39 C41 Zr2 -63.3(9) . . . . ?
C40 C39 C41 Zr2 118.7(13) . . . . ?
C35 C36 C41 C39 170.2(15) . . . . ?
C37 C36 C41 C39 -5.7(13) . . . . ?
Zr2 C36 C41 C39 -67.1(8) . . . . ?
C35 C36 C41 Zr2 -122.7(16) . . . . ?
C37 C36 C41 Zr2 61.4(8) . . . . ?
C38 C37 C42 C43 176.3(14) . . . . ?
C36 C37 C42 C43 -3(2) . . . . ?
Zr2 C37 C42 C43 -94.1(15) . . . . ?
C37 C42 C43 C44 1(2) . . . . ?
C36 C35 C44 C43 5(2) . . . . ?
C34 C35 C44 C43 -177.9(13) . . . . ?
C42 C43 C44 C35 -2(2) . . . . ?
C55 C51 C52 C53 4.3(13) . . . . ?
C56 C51 C52 C53 174.0(12) . . . . ?
Zr2 C51 C52 C53 -66.1(8) . . . . ?
C55 C51 C52 C57 -162.8(12) . . . . ?
C56 C51 C52 C57 7(2) . . . . ?
Zr2 C51 C52 C57 126.8(12) . . . . ?
C55 C51 C52 Zr2 70.4(8) . . . . ?
C56 C51 C52 Zr2 -119.8(12) . . . . ?
C51 C52 C53 C54 -2.5(13) . . . . ?
C57 C52 C53 C54 164.8(11) . . . . ?
Zr2 C52 C53 C54 -69.0(8) . . . . ?
C51 C52 C53 C58 -177.1(11) . . . . ?
C57 C52 C53 C58 -10(2) . . . . ?
Zr2 C52 C53 C58 116.4(12) . . . . ?
C51 C52 C53 Zr2 66.4(8) . . . . ?
C57 C52 C53 Zr2 -126.3(12) . . . . ?
C52 C53 C54 C55 -0.1(13) . . . . ?
C58 C53 C54 C55 174.6(11) . . . . ?
Zr2 C53 C54 C55 -67.4(8) . . . . ?
C52 C53 C54 C59 -171.1(11) . . . . ?
C58 C53 C54 C59 3.6(18) . . . . ?
Zr2 C53 C54 C59 121.6(11) . . . . ?
C52 C53 C54 Zr2 67.3(8) . . . . ?
C58 C53 C54 Zr2 -117.9(12) . . . . ?
C52 C51 C55 C54 -4.4(13) . . . . ?
C56 C51 C55 C54 -174.6(11) . . . . ?
Zr2 C51 C55 C54 62.8(8) . . . . ?
C52 C51 C55 C60 170.5(11) . . . . ?
C56 C51 C55 C60 0.3(19) . . . . ?
Zr2 C51 C55 C60 -122.3(12) . . . . ?
C52 C51 C55 Zr2 -67.2(8) . . . . ?
C56 C51 C55 Zr2 122.6(12) . . . . ?
C53 C54 C55 C51 2.8(13) . . . . ?
C59 C54 C55 C51 173.4(12) . . . . ?
Zr2 C54 C55 C51 -61.8(8) . . . . ?
C53 C54 C55 C60 -172.3(11) . . . . ?
C59 C54 C55 C60 -1.7(19) . . . . ?
Zr2 C54 C55 C60 123.1(11) . . . . ?
C53 C54 C55 Zr2 64.5(8) . . . . ?
C59 C54 C55 Zr2 -124.9(12) . . . . ?
